data_4110315
loop_
_publ_author_name
'Eric Rivard'
'Roland C. Fischer'
'Robert Wolf'
'Yang Peng'
'W. Alexander Merrill'
'Nathan D. Schley'
'Zhongliang Zhu'
'Lihung Pu'
'James C. Fettinger'
'Simon J. Teat'
'Isreal Nowik'
'Rolfe H. Herber'
'Nozomi Takagi'
'Shigeru Nagase'
'Philip P. Power'

_publ_contact_author_address
;
Department of Chemistry
University of California
Davis
CA 95616
UNITED STATES OF AMERICA
;
_publ_contact_author_email PPPOWER@UCDAVIS.EDU
_publ_contact_author_name 'P. P. Power'
_publ_section_title
;
 Isomeric Forms of Heavier Main Group Hydrides: Experimental and
 Theoretical Studies of the [Sn(Ar)H]2 (Ar = Terphenyl) System
;
_journal_name_full 'Journal of the American Chemical Society'
_journal_page_first 16197
_journal_page_last 16208
_journal_paper_doi 10.1021/ja076453m
_journal_volume 129
_journal_year 2007
_chemical_formula_moiety 'C68 H92 Sn2, 2(C6 H6)'
_chemical_formula_sum 'C80 H104 Sn2'
_chemical_formula_weight 1303.01
_chemical_name_common 'Compound 10'
_chemical_name_systematic
;
 ?
;
_space_group_IT_number 14
_symmetry_cell_setting monoclinic
_symmetry_space_group_name_Hall '-P 2yn'
_symmetry_space_group_name_H-M 'P 1 21/n 1'
_atom_sites_solution_hydrogens geom
_atom_sites_solution_primary direct
_atom_sites_solution_secondary difmap
_audit_creation_method SHELXL-97
_cell_angle_alpha 90.00
_cell_angle_beta 94.351(3)
_cell_angle_gamma 90.00
_cell_formula_units_Z 2
_cell_length_a 17.488(3)
_cell_length_b 11.6926(17)
_cell_length_c 17.666(3)
_cell_measurement_reflns_used 5661
_cell_measurement_temperature 90(2)
_cell_measurement_theta_max 26.06
_cell_measurement_theta_min 2.31
_cell_volume 3601.9(10)
_computing_cell_refinement 'SAINT (7.23A) (Bruker, 2005)'
_computing_data_collection 'SMART (Version 5.054) (Bruker, 2002)'
_computing_data_reduction 'SAINT (7.23A) (Bruker, 2005)'
_computing_molecular_graphics 'SHELXTL 5.1, XP (Sheldrick, 1994)'
_computing_publication_material SHELXL97
_computing_structure_refinement 'SHELXL-97 (Sheldrick, 1997)'
_computing_structure_solution 'SHELXS-97 (Sheldrick, 1990)'
_diffrn_ambient_temperature 90(2)
_diffrn_measured_fraction_theta_full 0.996
_diffrn_measured_fraction_theta_max 0.996
_diffrn_measurement_device_type 'Bruker SMART1000'
_diffrn_measurement_method '\w and \f'
_diffrn_radiation_monochromator graphite
_diffrn_radiation_source 'fine-focus sealed tube'
_diffrn_radiation_type MoK\a
_diffrn_radiation_wavelength 0.71073
_diffrn_reflns_av_R_equivalents 0.0000
_diffrn_reflns_av_sigmaI/netI 0.1072
_diffrn_reflns_limit_h_max 20
_diffrn_reflns_limit_h_min -20
_diffrn_reflns_limit_k_max 14
_diffrn_reflns_limit_k_min 0
_diffrn_reflns_limit_l_max 21
_diffrn_reflns_limit_l_min 0
_diffrn_reflns_number 6491
_diffrn_reflns_theta_full 25.25
_diffrn_reflns_theta_max 25.25
_diffrn_reflns_theta_min 1.58
_exptl_absorpt_coefficient_mu 0.733
_exptl_absorpt_correction_T_max 0.9172
_exptl_absorpt_correction_T_min 0.8733
_exptl_absorpt_correction_type multi-scan
_exptl_absorpt_process_details 'TWINABS V2007/3 (Sheldrick, 2007)'
_exptl_crystal_colour yellow
_exptl_crystal_density_diffrn 1.201
_exptl_crystal_description block
_exptl_crystal_F_000 1368
_exptl_crystal_size_max 0.19
_exptl_crystal_size_mid 0.16
_exptl_crystal_size_min 0.12
_refine_diff_density_max 2.861
_refine_diff_density_min -1.672
_refine_diff_density_rms 0.158
_refine_ls_extinction_method none
_refine_ls_goodness_of_fit_ref 1.065
_refine_ls_hydrogen_treatment mixed
_refine_ls_matrix_type full
_refine_ls_number_parameters 386
_refine_ls_number_reflns 6492
_refine_ls_number_restraints 3
_refine_ls_restrained_S_all 1.065
_refine_ls_R_factor_all 0.1089
_refine_ls_R_factor_gt 0.0674
_refine_ls_shift/su_max 0.001
_refine_ls_shift/su_mean 0.000
_refine_ls_structure_factor_coef Fsqd
_refine_ls_weighting_details 'calc w=1/[\s^2^(Fo^2^)+(0.0907P)^2^+1.9562P] where P=(Fo^2^+2Fc^2^)/3'
_refine_ls_weighting_scheme calc
_refine_ls_wR_factor_gt 0.1629
_refine_ls_wR_factor_ref 0.1870
_reflns_number_gt 4418
_reflns_number_total 6492
_reflns_threshold_expression >2sigma(I)
_cod_data_source_file ja076453msi20070827_073659.cif
_cod_data_source_block tw5nor4sa
_cod_original_cell_volume 3602.1(9)
_cod_original_sg_symbol_H-M 'P 21/n'
_cod_database_code 4110315

loop_
_symmetry_equiv_pos_as_xyz
'x, y, z'
'-x+1/2, y+1/2, -z+1/2'
'-x, -y, -z'
'x-1/2, -y-1/2, z-1/2'

loop_
_atom_site_label
_atom_site_type_symbol
_atom_site_fract_x
_atom_site_fract_y
_atom_site_fract_z
_atom_site_U_iso_or_equiv
_atom_site_adp_type
_atom_site_occupancy
_atom_site_symmetry_multiplicity
_atom_site_calc_flag
_atom_site_refinement_flags
Sn1 Sn 0.56459(2) 1.07113(4) 0.04347(3) 0.02663(18) Uani 1 1 d D
H1 H 0.485(3) 0.961(4) 0.0558(17) 0.030(19) Uiso 1 1 d D
C1 C 0.6587(3) 0.9558(5) 0.0166(3) 0.0162(13) Uani 1 1 d .
C2 C 0.6859(3) 0.8712(5) 0.0678(3) 0.0160(13) Uani 1 1 d .
C3 C 0.7529(3) 0.8105(5) 0.0568(3) 0.0198(14) Uani 1 1 d .
H3 H 0.7694 0.7533 0.0925 0.024 Uiso 1 1 calc R
C4 C 0.7960(3) 0.8307(6) -0.0042(4) 0.0253(15) Uani 1 1 d .
C5 C 0.7700(3) 0.9170(6) -0.0554(4) 0.0224(14) Uani 1 1 d .
H5 H 0.7983 0.9327 -0.0980 0.027 Uiso 1 1 calc R
C6 C 0.7038(3) 0.9801(6) -0.0452(3) 0.0183(13) Uani 1 1 d .
C7 C 0.6474(3) 0.8468(5) 0.1398(3) 0.0168(13) Uani 1 1 d .
C8 C 0.6682(3) 0.9127(5) 0.2061(4) 0.0208(14) Uani 1 1 d .
C9 C 0.6372(3) 0.8827(6) 0.2739(4) 0.0226(14) Uani 1 1 d .
H9 H 0.6508 0.9248 0.3189 0.027 Uiso 1 1 calc R
C10 C 0.5863(3) 0.7912(6) 0.2759(4) 0.0253(15) Uani 1 1 d .
H10 H 0.5661 0.7709 0.3225 0.030 Uiso 1 1 calc R
C11 C 0.5649(3) 0.7297(6) 0.2110(4) 0.0232(14) Uani 1 1 d .
H11 H 0.5297 0.6681 0.2132 0.028 Uiso 1 1 calc R
C12 C 0.5944(3) 0.7572(6) 0.1427(4) 0.0228(14) Uani 1 1 d .
C13 C 0.7267(3) 1.0088(6) 0.2047(4) 0.0247(15) Uani 1 1 d .
H13 H 0.7283 1.0350 0.1510 0.030 Uiso 1 1 calc R
C14 C 0.7075(4) 1.1125(6) 0.2531(5) 0.0389(18) Uani 1 1 d .
H14A H 0.6558 1.1398 0.2372 0.058 Uiso 1 1 calc R
H14B H 0.7447 1.1737 0.2463 0.058 Uiso 1 1 calc R
H14C H 0.7098 1.0902 0.3067 0.058 Uiso 1 1 calc R
C15 C 0.8075(4) 0.9633(6) 0.2319(4) 0.0340(18) Uani 1 1 d .
H15A H 0.8072 0.9362 0.2844 0.051 Uiso 1 1 calc R
H15B H 0.8452 1.0250 0.2294 0.051 Uiso 1 1 calc R
H15C H 0.8212 0.9001 0.1991 0.051 Uiso 1 1 calc R
C16 C 0.5713(3) 0.6874(5) 0.0716(4) 0.0196(13) Uani 1 1 d .
H16 H 0.5808 0.7359 0.0266 0.024 Uiso 1 1 calc R
C17 C 0.4861(4) 0.6543(7) 0.0650(4) 0.0329(17) Uani 1 1 d .
H17A H 0.4770 0.5950 0.1024 0.049 Uiso 1 1 calc R
H17B H 0.4719 0.6251 0.0138 0.049 Uiso 1 1 calc R
H17C H 0.4549 0.7217 0.0745 0.049 Uiso 1 1 calc R
C18 C 0.6212(4) 0.5790(6) 0.0677(4) 0.0301(16) Uani 1 1 d .
H18A H 0.6755 0.6006 0.0717 0.045 Uiso 1 1 calc R
H18B H 0.6087 0.5397 0.0194 0.045 Uiso 1 1 calc R
H18C H 0.6112 0.5278 0.1098 0.045 Uiso 1 1 calc R
C19 C 0.6854(3) 1.0813(6) -0.0958(3) 0.0198(14) Uani 1 1 d .
C20 C 0.6414(3) 1.0687(6) -0.1664(3) 0.0209(14) Uani 1 1 d .
C21 C 0.6280(3) 1.1644(6) -0.2128(4) 0.0231(15) Uani 1 1 d .
H21 H 0.5984 1.1565 -0.2599 0.028 Uiso 1 1 calc R
C22 C 0.6570(3) 1.2704(6) -0.1914(4) 0.0270(16) Uani 1 1 d .
H22 H 0.6469 1.3348 -0.2234 0.032 Uiso 1 1 calc R
C23 C 0.7008(3) 1.2828(6) -0.1230(4) 0.0286(16) Uani 1 1 d .
H23 H 0.7213 1.3559 -0.1093 0.034 Uiso 1 1 calc R
C24 C 0.7156(3) 1.1907(6) -0.0741(4) 0.0221(14) Uani 1 1 d .
C25 C 0.6113(3) 0.9522(6) -0.1942(4) 0.0251(15) Uani 1 1 d .
H25 H 0.6102 0.9005 -0.1493 0.030 Uiso 1 1 calc R
C26 C 0.5297(4) 0.9569(6) -0.2341(5) 0.0369(19) Uani 1 1 d .
H26A H 0.4960 0.9998 -0.2025 0.055 Uiso 1 1 calc R
H26B H 0.5099 0.8789 -0.2417 0.055 Uiso 1 1 calc R
H26C H 0.5313 0.9949 -0.2834 0.055 Uiso 1 1 calc R
C27 C 0.6648(4) 0.9001(7) -0.2488(4) 0.0365(18) Uani 1 1 d .
H27A H 0.6680 0.9507 -0.2927 0.055 Uiso 1 1 calc R
H27B H 0.6450 0.8253 -0.2660 0.055 Uiso 1 1 calc R
H27C H 0.7160 0.8906 -0.2229 0.055 Uiso 1 1 calc R
C28 C 0.7648(4) 1.2065(6) 0.0005(4) 0.0291(16) Uani 1 1 d .
H28 H 0.7612 1.1351 0.0312 0.035 Uiso 1 1 calc R
C29 C 0.7365(4) 1.3060(7) 0.0463(5) 0.045(2) Uani 1 1 d .
H29A H 0.7453 1.3779 0.0198 0.068 Uiso 1 1 calc R
H29B H 0.7645 1.3073 0.0965 0.068 Uiso 1 1 calc R
H29C H 0.6816 1.2969 0.0521 0.068 Uiso 1 1 calc R
C30 C 0.8494(4) 1.2237(9) -0.0161(5) 0.055(3) Uani 1 1 d .
H30A H 0.8673 1.1568 -0.0430 0.083 Uiso 1 1 calc R
H30B H 0.8808 1.2333 0.0319 0.083 Uiso 1 1 calc R
H30C H 0.8539 1.2921 -0.0476 0.083 Uiso 1 1 calc R
C31 C 0.8711(4) 0.7621(7) -0.0125(4) 0.0325(18) Uani 1 1 d .
C32 C 0.8530(5) 0.6338(8) -0.0152(6) 0.066(3) Uani 1 1 d .
H32A H 0.8160 0.6178 -0.0585 0.099 Uiso 1 1 calc R
H32B H 0.8311 0.6109 0.0319 0.099 Uiso 1 1 calc R
H32C H 0.9002 0.5906 -0.0209 0.099 Uiso 1 1 calc R
C33 C 0.9092(5) 0.7963(10) -0.0829(5) 0.067(3) Uani 1 1 d .
H33A H 0.8724 0.7896 -0.1273 0.100 Uiso 1 1 calc R
H33B H 0.9531 0.7459 -0.0892 0.100 Uiso 1 1 calc R
H33C H 0.9270 0.8756 -0.0779 0.100 Uiso 1 1 calc R
C34 C 0.9260(4) 0.7855(9) 0.0578(5) 0.055(3) Uani 1 1 d .
H34A H 0.9737 0.7425 0.0537 0.082 Uiso 1 1 calc R
H34B H 0.9020 0.7614 0.1035 0.082 Uiso 1 1 calc R
H34C H 0.9375 0.8674 0.0610 0.082 Uiso 1 1 calc R
C41 C 0.4441(4) 0.3521(7) 0.1496(5) 0.044(2) Uani 1 1 d .
H41 H 0.4752 0.3279 0.1108 0.053 Uiso 1 1 calc R
C42 C 0.3657(4) 0.3528(7) 0.1365(5) 0.0397(19) Uani 1 1 d .
H42 H 0.3431 0.3301 0.0883 0.048 Uiso 1 1 calc R
C43 C 0.3200(5) 0.3852(8) 0.1912(5) 0.048(2) Uani 1 1 d .
H43 H 0.2659 0.3848 0.1813 0.057 Uiso 1 1 calc R
C44 C 0.3519(5) 0.4185(7) 0.2606(5) 0.050(2) Uani 1 1 d .
H44 H 0.3193 0.4417 0.2984 0.060 Uiso 1 1 calc R
C45 C 0.4288(6) 0.4193(7) 0.2770(6) 0.059(3) Uani 1 1 d .
H45 H 0.4502 0.4411 0.3260 0.071 Uiso 1 1 calc R
C46 C 0.4773(5) 0.3862(8) 0.2184(7) 0.062(3) Uani 1 1 d .
H46 H 0.5315 0.3881 0.2275 0.075 Uiso 1 1 calc R

loop_
_atom_site_aniso_label
_atom_site_aniso_U_11
_atom_site_aniso_U_22
_atom_site_aniso_U_33
_atom_site_aniso_U_23
_atom_site_aniso_U_13
_atom_site_aniso_U_12
Sn1 0.0249(3) 0.0304(3) 0.0246(3) 0.0030(2) 0.00163(18) 0.0086(2)
C1 0.015(3) 0.020(4) 0.013(3) -0.008(3) -0.005(2) -0.005(2)
C2 0.017(3) 0.021(3) 0.010(3) 0.000(3) -0.005(2) 0.002(2)
C3 0.022(3) 0.022(4) 0.014(3) -0.003(3) -0.004(2) 0.000(3)
C4 0.020(3) 0.033(4) 0.023(4) -0.002(3) 0.002(3) 0.001(3)
C5 0.021(3) 0.028(4) 0.018(3) 0.005(3) 0.003(3) 0.005(3)
C6 0.017(3) 0.028(4) 0.010(3) 0.000(3) -0.001(2) -0.002(3)
C7 0.017(3) 0.021(3) 0.011(3) 0.004(3) -0.002(2) 0.011(2)
C8 0.020(3) 0.018(4) 0.023(4) -0.003(3) -0.004(3) 0.005(2)
C9 0.025(3) 0.028(4) 0.014(3) -0.003(3) -0.006(3) 0.005(3)
C10 0.022(3) 0.035(4) 0.019(3) -0.001(3) 0.002(3) 0.007(3)
C11 0.023(3) 0.021(4) 0.026(4) 0.004(3) 0.001(3) 0.001(3)
C12 0.017(3) 0.025(4) 0.025(4) 0.001(3) -0.002(3) -0.003(3)
C13 0.022(3) 0.027(4) 0.023(4) 0.001(3) -0.007(3) -0.004(3)
C14 0.047(4) 0.027(4) 0.041(5) -0.008(4) -0.002(4) -0.001(3)
C15 0.032(4) 0.033(4) 0.036(4) -0.005(3) -0.010(3) -0.004(3)
C16 0.031(3) 0.011(3) 0.016(3) 0.005(3) -0.002(3) -0.003(3)
C17 0.031(4) 0.040(5) 0.026(4) 0.010(3) -0.007(3) -0.009(3)
C18 0.036(4) 0.025(4) 0.029(4) -0.007(3) -0.004(3) -0.002(3)
C19 0.015(3) 0.027(4) 0.018(3) 0.008(3) 0.007(2) 0.002(3)
C20 0.014(3) 0.032(4) 0.016(3) 0.004(3) 0.005(2) 0.003(3)
C21 0.019(3) 0.032(4) 0.017(3) 0.005(3) -0.005(3) 0.003(3)
C22 0.025(3) 0.028(4) 0.028(4) 0.007(3) 0.002(3) 0.001(3)
C23 0.024(3) 0.028(4) 0.034(4) 0.008(3) 0.004(3) -0.002(3)
C24 0.019(3) 0.026(4) 0.021(4) -0.003(3) 0.001(3) -0.003(3)
C25 0.022(3) 0.030(4) 0.023(4) 0.003(3) -0.004(3) -0.002(3)
C26 0.033(4) 0.035(5) 0.041(5) 0.002(4) -0.013(3) -0.004(3)
C27 0.040(4) 0.034(5) 0.035(5) -0.002(4) -0.001(3) 0.004(3)
C28 0.029(3) 0.032(4) 0.025(4) -0.002(3) -0.004(3) -0.006(3)
C29 0.046(4) 0.052(6) 0.037(5) -0.012(4) -0.005(4) -0.007(4)
C30 0.025(4) 0.089(8) 0.051(6) -0.005(5) -0.008(4) -0.006(4)
C31 0.025(3) 0.048(5) 0.025(4) 0.008(4) 0.005(3) 0.015(3)
C32 0.050(5) 0.054(6) 0.092(8) -0.007(6) -0.001(5) 0.025(5)
C33 0.050(5) 0.111(9) 0.041(5) 0.023(6) 0.017(4) 0.048(5)
C34 0.029(4) 0.090(8) 0.045(5) -0.007(5) 0.000(4) 0.019(4)
C41 0.043(4) 0.050(6) 0.041(5) 0.005(4) 0.010(4) -0.009(4)
C42 0.048(5) 0.039(5) 0.033(5) -0.001(4) 0.001(4) -0.004(4)
C43 0.053(5) 0.049(5) 0.043(5) 0.007(4) 0.006(4) 0.013(4)
C44 0.070(6) 0.044(6) 0.035(5) -0.003(4) 0.005(4) 0.010(4)
C45 0.100(8) 0.030(5) 0.043(6) -0.008(4) -0.020(5) -0.004(5)
C46 0.045(5) 0.040(5) 0.098(9) 0.022(6) -0.019(5) -0.012(4)

loop_
_atom_type_symbol
_atom_type_description
_atom_type_scat_dispersion_real
_atom_type_scat_dispersion_imag
_atom_type_scat_source
C C 0.0033 0.0016 'International Tables Vol C Tables 4.2.6.8 and 6.1.1.4'
H H 0.0000 0.0000 'International Tables Vol C Tables 4.2.6.8 and 6.1.1.4'
Sn Sn -0.6537 1.4246 'International Tables Vol C Tables 4.2.6.8 and 6.1.1.4'

loop_
_geom_angle_atom_site_label_1
_geom_angle_atom_site_label_2
_geom_angle_atom_site_label_3
_geom_angle
_geom_angle_site_symmetry_1
_geom_angle_site_symmetry_3
C1 Sn1 Sn1 95.29(14) . 3_675
C1 Sn1 H1 100.0(19) . .
Sn1 Sn1 H1 36.2(9) 3_675 .
C2 C1 C6 117.2(5) . .
C2 C1 Sn1 121.0(4) . .
C6 C1 Sn1 120.6(4) . .
C3 C2 C1 121.1(5) . .
C3 C2 C7 117.1(5) . .
C1 C2 C7 121.8(5) . .
C4 C3 C2 122.4(6) . .
C4 C3 H3 118.8 . .
C2 C3 H3 118.8 . .
C3 C4 C5 117.1(6) . .
C3 C4 C31 120.0(6) . .
C5 C4 C31 122.9(6) . .
C6 C5 C4 121.8(6) . .
C6 C5 H5 119.1 . .
C4 C5 H5 119.1 . .
C5 C6 C1 120.4(6) . .
C5 C6 C19 118.8(5) . .
C1 C6 C19 120.5(5) . .
C12 C7 C8 120.1(5) . .
C12 C7 C2 120.7(6) . .
C8 C7 C2 119.1(5) . .
C9 C8 C7 118.5(6) . .
C9 C8 C13 120.4(6) . .
C7 C8 C13 121.0(6) . .
C10 C9 C8 120.3(6) . .
C10 C9 H9 119.8 . .
C8 C9 H9 119.8 . .
C11 C10 C9 120.8(6) . .
C11 C10 H10 119.6 . .
C9 C10 H10 119.6 . .
C10 C11 C12 120.4(6) . .
C10 C11 H11 119.8 . .
C12 C11 H11 119.8 . .
C11 C12 C7 119.7(6) . .
C11 C12 C16 120.0(6) . .
C7 C12 C16 120.2(5) . .
C8 C13 C14 113.4(6) . .
C8 C13 C15 109.9(5) . .
C14 C13 C15 109.3(6) . .
C8 C13 H13 108.0 . .
C14 C13 H13 108.0 . .
C15 C13 H13 108.0 . .
C13 C14 H14A 109.5 . .
C13 C14 H14B 109.5 . .
H14A C14 H14B 109.5 . .
C13 C14 H14C 109.5 . .
H14A C14 H14C 109.5 . .
H14B C14 H14C 109.5 . .
C13 C15 H15A 109.5 . .
C13 C15 H15B 109.5 . .
H15A C15 H15B 109.5 . .
C13 C15 H15C 109.5 . .
H15A C15 H15C 109.5 . .
H15B C15 H15C 109.5 . .
C12 C16 C17 113.1(5) . .
C12 C16 C18 111.1(5) . .
C17 C16 C18 109.8(5) . .
C12 C16 H16 107.6 . .
C17 C16 H16 107.6 . .
C18 C16 H16 107.6 . .
C16 C17 H17A 109.5 . .
C16 C17 H17B 109.5 . .
H17A C17 H17B 109.5 . .
C16 C17 H17C 109.5 . .
H17A C17 H17C 109.5 . .
H17B C17 H17C 109.5 . .
C16 C18 H18A 109.5 . .
C16 C18 H18B 109.5 . .
H18A C18 H18B 109.5 . .
C16 C18 H18C 109.5 . .
H18A C18 H18C 109.5 . .
H18B C18 H18C 109.5 . .
C20 C19 C24 119.6(6) . .
C20 C19 C6 121.1(6) . .
C24 C19 C6 119.2(6) . .
C21 C20 C19 119.2(6) . .
C21 C20 C25 119.1(6) . .
C19 C20 C25 121.6(6) . .
C22 C21 C20 121.1(6) . .
C22 C21 H21 119.5 . .
C20 C21 H21 119.4 . .
C21 C22 C23 120.0(7) . .
C21 C22 H22 120.0 . .
C23 C22 H22 120.0 . .
C22 C23 C24 121.5(7) . .
C22 C23 H23 119.2 . .
C24 C23 H23 119.2 . .
C23 C24 C19 118.7(6) . .
C23 C24 C28 120.5(6) . .
C19 C24 C28 120.9(6) . .
C27 C25 C20 110.3(5) . .
C27 C25 C26 108.5(6) . .
C20 C25 C26 113.6(5) . .
C27 C25 H25 108.1 . .
C20 C25 H25 108.1 . .
C26 C25 H25 108.1 . .
C25 C26 H26A 109.5 . .
C25 C26 H26B 109.5 . .
H26A C26 H26B 109.5 . .
C25 C26 H26C 109.5 . .
H26A C26 H26C 109.5 . .
H26B C26 H26C 109.5 . .
C25 C27 H27A 109.5 . .
C25 C27 H27B 109.5 . .
H27A C27 H27B 109.5 . .
C25 C27 H27C 109.5 . .
H27A C27 H27C 109.5 . .
H27B C27 H27C 109.5 . .
C29 C28 C24 111.5(6) . .
C29 C28 C30 110.8(6) . .
C24 C28 C30 109.7(6) . .
C29 C28 H28 108.2 . .
C24 C28 H28 108.2 . .
C30 C28 H28 108.2 . .
C28 C29 H29A 109.5 . .
C28 C29 H29B 109.5 . .
H29A C29 H29B 109.5 . .
C28 C29 H29C 109.5 . .
H29A C29 H29C 109.5 . .
H29B C29 H29C 109.5 . .
C28 C30 H30A 109.5 . .
C28 C30 H30B 109.5 . .
H30A C30 H30B 109.5 . .
C28 C30 H30C 109.5 . .
H30A C30 H30C 109.5 . .
H30B C30 H30C 109.5 . .
C33 C31 C32 109.6(8) . .
C33 C31 C34 109.3(7) . .
C32 C31 C34 108.3(7) . .
C33 C31 C4 111.7(6) . .
C32 C31 C4 109.5(6) . .
C34 C31 C4 108.3(6) . .
C31 C32 H32A 109.5 . .
C31 C32 H32B 109.5 . .
H32A C32 H32B 109.5 . .
C31 C32 H32C 109.5 . .
H32A C32 H32C 109.5 . .
H32B C32 H32C 109.5 . .
C31 C33 H33A 109.5 . .
C31 C33 H33B 109.5 . .
H33A C33 H33B 109.5 . .
C31 C33 H33C 109.5 . .
H33A C33 H33C 109.5 . .
H33B C33 H33C 109.5 . .
C31 C34 H34A 109.5 . .
C31 C34 H34B 109.5 . .
H34A C34 H34B 109.5 . .
C31 C34 H34C 109.5 . .
H34A C34 H34C 109.5 . .
H34B C34 H34C 109.5 . .
C46 C41 C42 120.0(8) . .
C46 C41 H41 120.0 . .
C42 C41 H41 120.0 . .
C43 C42 C41 121.2(8) . .
C43 C42 H42 119.4 . .
C41 C42 H42 119.4 . .
C42 C43 C44 119.9(8) . .
C42 C43 H43 120.1 . .
C44 C43 H43 120.1 . .
C45 C44 C43 121.8(9) . .
C45 C44 H44 119.1 . .
C43 C44 H44 119.1 . .
C44 C45 C46 118.2(9) . .
C44 C45 H45 120.9 . .
C46 C45 H45 120.9 . .
C41 C46 C45 119.0(8) . .
C41 C46 H46 120.5 . .
C45 C46 H46 120.5 . .

loop_
_geom_bond_atom_site_label_1
_geom_bond_atom_site_label_2
_geom_bond_distance
_geom_bond_site_symmetry_2
Sn1 C1 2.208(6) .
Sn1 Sn1 3.1150(10) 3_675
Sn1 H1 1.93(2) .
C1 C2 1.400(8) .
C1 C6 1.424(8) .
C2 C3 1.395(8) .
C2 C7 1.511(8) .
C3 C4 1.382(9) .
C3 H3 0.9500 .
C4 C5 1.406(9) .
C4 C31 1.555(9) .
C5 C6 1.396(8) .
C5 H5 0.9500 .
C6 C19 1.502(9) .
C7 C12 1.403(9) .
C7 C8 1.426(8) .
C8 C9 1.397(9) .
C8 C13 1.521(9) .
C9 C10 1.393(9) .
C9 H9 0.9500 .
C10 C11 1.381(9) .
C10 H10 0.9500 .
C11 C12 1.385(9) .
C11 H11 0.9500 .
C12 C16 1.527(9) .
C13 C14 1.535(10) .
C13 C15 1.551(9) .
C13 H13 1.0000 .
C14 H14A 0.9800 .
C14 H14B 0.9800 .
C14 H14C 0.9800 .
C15 H15A 0.9800 .
C15 H15B 0.9800 .
C15 H15C 0.9800 .
C16 C17 1.536(8) .
C16 C18 1.544(9) .
C16 H16 1.0000 .
C17 H17A 0.9800 .
C17 H17B 0.9800 .
C17 H17C 0.9800 .
C18 H18A 0.9800 .
C18 H18B 0.9800 .
C18 H18C 0.9800 .
C19 C20 1.423(9) .
C19 C24 1.425(9) .
C20 C21 1.397(9) .
C20 C25 1.528(9) .
C21 C22 1.381(10) .
C21 H21 0.9500 .
C22 C23 1.388(9) .
C22 H22 0.9500 .
C23 C24 1.394(9) .
C23 H23 0.9500 .
C24 C28 1.528(9) .
C25 C27 1.522(10) .
C25 C26 1.544(9) .
C25 H25 1.0000 .
C26 H26A 0.9800 .
C26 H26B 0.9800 .
C26 H26C 0.9800 .
C27 H27A 0.9800 .
C27 H27B 0.9800 .
C27 H27C 0.9800 .
C28 C29 1.522(10) .
C28 C30 1.544(9) .
C28 H28 1.0000 .
C29 H29A 0.9800 .
C29 H29B 0.9800 .
C29 H29C 0.9800 .
C30 H30A 0.9800 .
C30 H30B 0.9800 .
C30 H30C 0.9800 .
C31 C33 1.510(10) .
C31 C32 1.534(12) .
C31 C34 1.536(10) .
C32 H32A 0.9800 .
C32 H32B 0.9800 .
C32 H32C 0.9800 .
C33 H33A 0.9800 .
C33 H33B 0.9800 .
C33 H33C 0.9800 .
C34 H34A 0.9800 .
C34 H34B 0.9800 .
C34 H34C 0.9800 .
C41 C46 1.367(13) .
C41 C42 1.373(10) .
C41 H41 0.9500 .
C42 C43 1.353(11) .
C42 H42 0.9500 .
C43 C44 1.364(12) .
C43 H43 0.9500 .
C44 C45 1.355(13) .
C44 H44 0.9500 .
C45 C46 1.440(14) .
C45 H45 0.9500 .
C46 H46 0.9500 .
